data_2242679
loop_
_publ_author_name
'Atio\(glu, Zeliha'
'Akkurt, Mehmet'
'Toze, Flavien A. A.'
'Dorovatovskii, Pavel V.'
'Guliyeva, Narmina A.'
'Panahova, Humay M.'

_publ_section_title
;
 Crystal structure and Hirshfeld surface analysis of dimethyl
 (3a<i>S</i>,6<i>R</i>,6a<i>S</i>,7<i>S</i>)-2-(2,2,2-trifluoroacetyl)-2,3-dihydro-1<i>H</i>,6<i>H</i>,7<i>H</i>-3a,6:7,9a-diepoxybenzo[<i>de</i>]isoquinoline-3a^1^,6a-dicarboxylate
;
_journal_coeditor_code WM5463
_journal_issue 11
_journal_name_full 'Acta Crystallographica Section E'
_journal_page_first 1599
_journal_page_last 1604
_journal_paper_doi 10.1107/S2056989018014305
_journal_volume 74
_journal_year 2018
_chemical_formula_iupac 'C18 H16 F3 N O7'
_chemical_formula_moiety 'C18 H16 F3 N O7'
_chemical_formula_sum 'C18 H16 F3 N O7'
_chemical_formula_weight 415.32
_chemical_name_systematic
;Crystal structure and Hirshfeld surface analysis of dimethyl
(3a<i>S</i>,6<i>R</i>,6a<i>S</i>,7<i>S</i>)-2-(2,2,2-trifluoroacetyl)-2,3-dihydro-1<i>H</i>,6<i>H</i>,7<i>H</i>-3a,6:7,9a-diepoxybenzo[<i>de</i>]isoquinoline-3a^1^,6a-dicarboxylate, dimethyl
(3a<i>S</i>,6<i>R</i>,6a<i>S</i>,7<i>S</i>)-2-(2,2,2-trifluoroacetyl)-2,3-dihydro-1<i>H</i>,6<i>H</i>,7<i>H</i>-3a,6:7,9a-diepoxybenzo[<i>de</i>]isoquinoline-3a^1^,6a-dicarboxylate
;
_space_group_crystal_system monoclinic
_space_group_IT_number 14
_space_group_name_Hall '-P 2yn'
_space_group_name_H-M_alt 'P 1 21/n 1'
_symmetry_space_group_name_Hall '-P 2yn'
_symmetry_space_group_name_H-M 'P 1 21/n 1'
_atom_sites_solution_hydrogens geom
_audit_creation_method SHELXL-2018/3
_cell_angle_alpha 90
_cell_angle_beta 96.0210(10)
_cell_angle_gamma 90
_cell_formula_units_Z 4
_cell_length_a 8.7661(2)
_cell_length_b 11.2908(3)
_cell_length_c 17.5089(4)
_cell_measurement_reflns_used 3572
_cell_measurement_temperature 150(2)
_cell_measurement_theta_max 25.87
_cell_measurement_theta_min 2.95
_cell_volume 1723.41(7)
_computing_cell_refinement
;
SAINT (Bruker, 2007)
;
_computing_data_collection
;
APEX2 (Bruker, 2007)
;
_computing_data_reduction
;
SAINT (Bruker, 2007)
;
_computing_molecular_graphics
;
ORTEP-3 for Windows (Farrugia, 2012)
;
_computing_publication_material
;
PLATON (Spek, 2009)
;
_computing_structure_refinement
;
SHELXL2014 (Sheldrick, 2015)
;
_computing_structure_solution
;
SHELXS97 (Sheldrick, 2008)
;
_diffrn_ambient_temperature 150(2)
_diffrn_measured_fraction_theta_full 0.994
_diffrn_measured_fraction_theta_max 0.992
_diffrn_measurement_device_type 'Bruker APEXII CCD'
_diffrn_measurement_method '\f and \w scans'
_diffrn_radiation_type MoK\a
_diffrn_radiation_wavelength 0.71073
_diffrn_reflns_av_R_equivalents 0.0281
_diffrn_reflns_av_unetI/netI 0.0325
_diffrn_reflns_limit_h_max 10
_diffrn_reflns_limit_h_min -10
_diffrn_reflns_limit_k_max 11
_diffrn_reflns_limit_k_min -14
_diffrn_reflns_limit_l_max 20
_diffrn_reflns_limit_l_min -21
_diffrn_reflns_number 11170
_diffrn_reflns_theta_full 25.242
_diffrn_reflns_theta_max 26.410
_diffrn_reflns_theta_min 3.084
_exptl_absorpt_coefficient_mu 0.144
_exptl_absorpt_correction_T_max 0.946
_exptl_absorpt_correction_T_min 0.942
_exptl_absorpt_correction_type multi-scan
_exptl_absorpt_process_details
;
(<i>SADABS</i>; Krause <i>et al.</i>, 2015)
;
_exptl_crystal_colour colourless
_exptl_crystal_density_diffrn 1.601
_exptl_crystal_description block
_exptl_crystal_F_000 856
_exptl_crystal_size_max 0.350
_exptl_crystal_size_mid 0.320
_exptl_crystal_size_min 0.300
_refine_diff_density_max 0.298
_refine_diff_density_min -0.254
_refine_ls_extinction_method none
_refine_ls_goodness_of_fit_ref 1.011
_refine_ls_hydrogen_treatment constr
_refine_ls_matrix_type full
_refine_ls_number_parameters 264
_refine_ls_number_reflns 3496
_refine_ls_number_restraints 0
_refine_ls_restrained_S_all 1.011
_refine_ls_R_factor_all 0.0518
_refine_ls_R_factor_gt 0.0364
_refine_ls_shift/su_max 0.000
_refine_ls_shift/su_mean 0.000
_refine_ls_structure_factor_coef Fsqd
_refine_ls_weighting_details 'w=1/[\s^2^(Fo^2^)+(0.0391P)^2^+0.8462P] where P=(Fo^2^+2Fc^2^)/3'
_refine_ls_weighting_scheme calc
_refine_ls_wR_factor_gt 0.0834
_refine_ls_wR_factor_ref 0.0908
_reflns_number_gt 2739
_reflns_number_total 3496
_reflns_threshold_expression 'I > 2\s(I)'
_cod_data_source_file wm5463sup1.cif
_cod_data_source_block I
_cod_database_code 2242679
_shelx_space_group_comment
;
The symmetry employed for this shelxl refinement is uniquely defined
by the following loop, which should always be used as a source of
symmetry information in preference to the above space-group names.
They are only intended as comments.
;
_shelx_estimated_absorpt_t_min 0.951
_shelx_estimated_absorpt_t_max 0.958

loop_
_space_group_symop_operation_xyz
'x, y, z'
'-x+1/2, y+1/2, -z+1/2'
'-x, -y, -z'
'x-1/2, -y-1/2, z-1/2'

loop_
_atom_site_type_symbol
_atom_site_label
_atom_site_fract_x
_atom_site_fract_y
_atom_site_fract_z
_atom_site_U_iso_or_equiv
_atom_site_adp_type
_atom_site_calc_flag
_atom_site_occupancy
C C1 0.39473(17) 0.49611(14) 0.67777(9) 0.0151(3) Uani d 1
C C2 0.34636(17) 0.36454(14) 0.65512(9) 0.0159(3) Uani d 1
C C3 0.17517(18) 0.35392(15) 0.66061(10) 0.0188(4) Uani d 1
H H3 0.125910 0.313775 0.698918 0.023 Uiso calc 1
C C4 0.10926(18) 0.41275(15) 0.60044(9) 0.0190(4) Uani d 1
H H4 0.002414 0.423058 0.586488 0.023 Uiso calc 1
C C5 0.23948(17) 0.46040(14) 0.55824(9) 0.0166(3) Uani d 1
H H5 0.211134 0.478143 0.502604 0.020 Uiso calc 1
C C6 0.31682(17) 0.56580(14) 0.60653(9) 0.0156(3) Uani d 1
C C7 0.46580(18) 0.61837(14) 0.57545(9) 0.0181(3) Uani d 1
H H7 0.450625 0.648514 0.521478 0.022 Uiso calc 1
C C8 0.53785(19) 0.70697(16) 0.63430(10) 0.0223(4) Uani d 1
H H8 0.534938 0.790901 0.630565 0.027 Uiso calc 1
C C9 0.60537(19) 0.64310(16) 0.69172(10) 0.0215(4) Uani d 1
H H9 0.663054 0.671359 0.737022 0.026 Uiso calc 1
C C10 0.57077(18) 0.51491(15) 0.66959(9) 0.0173(3) Uani d 1
C C11 0.67413(18) 0.41488(15) 0.70014(9) 0.0196(4) Uani d 1
H H11A 0.777907 0.426465 0.683886 0.023 Uiso calc 1
H H11B 0.683028 0.415179 0.756980 0.023 Uiso calc 1
C C12 0.45739(18) 0.27365(15) 0.69121(9) 0.0187(3) Uani d 1
H H12A 0.456518 0.274715 0.747704 0.022 Uiso calc 1
H H12B 0.426248 0.193647 0.672394 0.022 Uiso calc 1
C C13 0.68211(18) 0.24366(16) 0.61696(10) 0.0213(4) Uani d 1
C C14 0.61562(19) 0.12361(17) 0.58786(11) 0.0268(4) Uani d 1
C C15 0.34324(19) 0.52840(15) 0.75488(9) 0.0187(4) Uani d 1
C C16 0.4132(2) 0.54441(18) 0.88782(9) 0.0294(4) Uani d 1
H H16A 0.502378 0.535376 0.926090 0.044 Uiso calc 1
H H16B 0.332265 0.489567 0.899623 0.044 Uiso calc 1
H H16C 0.375106 0.625921 0.888922 0.044 Uiso calc 1
C C17 0.20610(18) 0.66654(15) 0.61749(9) 0.0171(3) Uani d 1
C C18 -0.0373(2) 0.74427(17) 0.57152(12) 0.0332(5) Uani d 1
H H18A -0.136339 0.716249 0.547019 0.050 Uiso calc 1
H H18B -0.001422 0.810491 0.541928 0.050 Uiso calc 1
H H18C -0.048909 0.770680 0.623910 0.050 Uiso calc 1
N N1 0.61226(15) 0.30034(12) 0.67137(8) 0.0174(3) Uani d 1
O O1 0.35051(12) 0.36756(10) 0.57348(6) 0.0157(2) Uani d 1
O O2 0.57083(12) 0.52159(10) 0.58756(6) 0.0171(3) Uani d 1
O O3 0.79898(15) 0.27623(13) 0.59189(8) 0.0386(4) Uani d 1
O O4 0.45760(13) 0.51821(11) 0.81186(6) 0.0234(3) Uani d 1
O O5 0.21495(14) 0.55547(12) 0.76498(7) 0.0274(3) Uani d 1
O O6 0.07292(13) 0.64922(10) 0.57403(7) 0.0226(3) Uani d 1
O O7 0.23490(14) 0.75410(11) 0.65517(7) 0.0263(3) Uani d 1
F F1 0.60895(14) 0.04589(10) 0.64497(7) 0.0422(3) Uani d 1
F F2 0.47566(12) 0.13074(10) 0.55061(6) 0.0350(3) Uani d 1
F F3 0.70476(14) 0.07621(12) 0.53923(8) 0.0509(4) Uani d 1

loop_
_atom_site_aniso_label
_atom_site_aniso_U_11
_atom_site_aniso_U_22
_atom_site_aniso_U_33
_atom_site_aniso_U_12
_atom_site_aniso_U_13
_atom_site_aniso_U_23
C1 0.0169(8) 0.0155(8) 0.0130(8) -0.0009(6) 0.0023(6) -0.0006(6)
C2 0.0181(8) 0.0163(8) 0.0139(8) -0.0018(6) 0.0051(6) -0.0002(6)
C3 0.0172(8) 0.0149(8) 0.0254(9) -0.0042(6) 0.0082(7) -0.0020(7)
C4 0.0163(8) 0.0167(9) 0.0244(9) -0.0025(6) 0.0033(6) -0.0048(7)
C5 0.0173(8) 0.0169(8) 0.0153(8) 0.0008(6) 0.0002(6) -0.0011(7)
C6 0.0185(8) 0.0150(8) 0.0134(8) -0.0012(6) 0.0022(6) -0.0005(6)
C7 0.0199(8) 0.0168(9) 0.0179(8) -0.0009(6) 0.0039(6) 0.0027(7)
C8 0.0226(9) 0.0184(9) 0.0268(9) -0.0068(7) 0.0060(7) -0.0007(7)
C9 0.0213(8) 0.0222(9) 0.0205(9) -0.0071(7) -0.0002(7) -0.0038(7)
C10 0.0191(8) 0.0184(9) 0.0144(8) -0.0048(6) 0.0024(6) -0.0019(7)
C11 0.0173(8) 0.0230(9) 0.0180(8) -0.0029(7) -0.0003(6) -0.0014(7)
C12 0.0181(8) 0.0198(9) 0.0193(8) -0.0011(7) 0.0064(6) 0.0027(7)
C13 0.0171(8) 0.0241(10) 0.0225(9) 0.0007(7) 0.0020(7) -0.0008(7)
C14 0.0226(9) 0.0268(10) 0.0315(10) 0.0019(7) 0.0048(7) -0.0048(8)
C15 0.0254(9) 0.0149(8) 0.0161(8) -0.0005(7) 0.0042(7) 0.0006(7)
C16 0.0470(11) 0.0304(11) 0.0114(8) 0.0037(9) 0.0057(8) -0.0025(8)
C17 0.0211(8) 0.0172(9) 0.0131(8) -0.0012(6) 0.0030(6) 0.0016(7)
C18 0.0299(10) 0.0263(11) 0.0409(11) 0.0115(8) -0.0074(8) -0.0080(9)
N1 0.0158(7) 0.0180(7) 0.0184(7) -0.0010(5) 0.0016(5) 0.0014(6)
O1 0.0176(5) 0.0157(6) 0.0141(6) -0.0001(4) 0.0034(4) -0.0016(4)
O2 0.0170(6) 0.0201(6) 0.0148(6) -0.0021(5) 0.0039(4) 0.0005(5)
O3 0.0259(7) 0.0424(9) 0.0509(9) -0.0105(6) 0.0205(6) -0.0156(7)
O4 0.0297(7) 0.0287(7) 0.0116(6) 0.0004(5) 0.0019(5) -0.0020(5)
O5 0.0296(7) 0.0322(8) 0.0215(6) 0.0095(6) 0.0086(5) -0.0015(5)
O6 0.0212(6) 0.0194(6) 0.0261(6) 0.0044(5) -0.0023(5) -0.0039(5)
O7 0.0296(7) 0.0210(7) 0.0272(7) 0.0035(5) -0.0020(5) -0.0069(5)
F1 0.0515(7) 0.0218(6) 0.0523(8) 0.0029(5) 0.0002(6) 0.0056(5)
F2 0.0279(6) 0.0320(6) 0.0427(7) -0.0024(5) -0.0073(5) -0.0102(5)
F3 0.0405(7) 0.0496(8) 0.0662(9) -0.0048(6) 0.0225(6) -0.0341(7)

loop_
_atom_type_symbol
_atom_type_description
_atom_type_scat_dispersion_real
_atom_type_scat_dispersion_imag
_atom_type_scat_source
C C 0.0033 0.0016 'International Tables Vol C Tables 4.2.6.8 and 6.1.1.4'
H H 0.0000 0.0000 'International Tables Vol C Tables 4.2.6.8 and 6.1.1.4'
N N 0.0061 0.0033 'International Tables Vol C Tables 4.2.6.8 and 6.1.1.4'
O O 0.0106 0.0060 'International Tables Vol C Tables 4.2.6.8 and 6.1.1.4'
F F 0.0171 0.0103 'International Tables Vol C Tables 4.2.6.8 and 6.1.1.4'

loop_
_geom_angle_atom_site_label_1
_geom_angle_atom_site_label_2
_geom_angle_atom_site_label_3
_geom_angle
C15 C1 C6 116.28(13)
C15 C1 C10 115.76(13)
C6 C1 C10 102.03(12)
C15 C1 C2 110.64(13)
C6 C1 C2 100.86(12)
C10 C1 C2 109.99(12)
O1 C2 C12 110.57(12)
O1 C2 C3 101.16(12)
C12 C2 C3 121.25(13)
O1 C2 C1 101.14(11)
C12 C2 C1 112.92(13)
C3 C2 C1 107.37(13)
C4 C3 C2 105.15(14)
C4 C3 H3 127.4
C2 C3 H3 127.4
C3 C4 C5 106.05(14)
C3 C4 H4 127.0
C5 C4 H4 127.0
O1 C5 C4 100.37(12)
O1 C5 C6 101.94(12)
C4 C5 C6 108.05(13)
O1 C5 H5 114.9
C4 C5 H5 114.9
C6 C5 H5 114.9
C17 C6 C1 120.34(13)
C17 C6 C5 112.90(13)
C1 C6 C5 100.09(12)
C17 C6 C7 108.88(13)
C1 C6 C7 98.94(12)
C5 C6 C7 115.09(13)
O2 C7 C8 100.74(12)
O2 C7 C6 101.77(12)
C8 C7 C6 108.18(13)
O2 C7 H7 114.8
C8 C7 H7 114.8
C6 C7 H7 114.8
C9 C8 C7 106.02(15)
C9 C8 H8 127.0
C7 C8 H8 127.0
C8 C9 C10 105.27(14)
C8 C9 H9 127.4
C10 C9 H9 127.4
O2 C10 C11 109.26(13)
O2 C10 C9 100.58(13)
C11 C10 C9 121.69(14)
O2 C10 C1 101.56(11)
C11 C10 C1 115.03(13)
C9 C10 C1 106.00(13)
N1 C11 C10 110.50(12)
N1 C11 H11A 109.5
C10 C11 H11A 109.5
N1 C11 H11B 109.5
C10 C11 H11B 109.5
H11A C11 H11B 108.1
N1 C12 C2 109.50(13)
N1 C12 H12A 109.8
C2 C12 H12A 109.8
N1 C12 H12B 109.8
C2 C12 H12B 109.8
H12A C12 H12B 108.2
O3 C13 N1 125.15(16)
O3 C13 C14 116.83(15)
N1 C13 C14 117.88(14)
F3 C14 F2 106.54(15)
F3 C14 F1 106.87(16)
F2 C14 F1 107.23(14)
F3 C14 C13 109.82(14)
F2 C14 C13 113.97(15)
F1 C14 C13 112.02(15)
O5 C15 O4 123.51(15)
O5 C15 C1 124.53(15)
O4 C15 C1 111.90(14)
O4 C16 H16A 109.5
O4 C16 H16B 109.5
H16A C16 H16B 109.5
O4 C16 H16C 109.5
H16A C16 H16C 109.5
H16B C16 H16C 109.5
O7 C17 O6 123.57(15)
O7 C17 C6 125.81(15)
O6 C17 C6 110.43(13)
O6 C18 H18A 109.5
O6 C18 H18B 109.5
H18A C18 H18B 109.5
O6 C18 H18C 109.5
H18A C18 H18C 109.5
H18B C18 H18C 109.5
C13 N1 C12 124.77(14)
C13 N1 C11 118.78(13)
C12 N1 C11 114.62(13)
C2 O1 C5 96.60(11)
C7 O2 C10 96.93(11)
C15 O4 C16 114.29(13)
C17 O6 C18 116.74(13)

loop_
_geom_bond_atom_site_label_1
_geom_bond_atom_site_label_2
_geom_bond_distance
C1 C15 1.512(2)
C1 C6 1.569(2)
C1 C10 1.579(2)
C1 C2 1.584(2)
C2 O1 1.4341(19)
C2 C12 1.507(2)
C2 C3 1.519(2)
C3 C4 1.326(2)
C3 H3 0.9500
C4 C5 1.522(2)
C4 H4 0.9500
C5 O1 1.4363(19)
C5 C6 1.572(2)
C5 H5 1.0000
C6 C17 1.520(2)
C6 C7 1.582(2)
C7 O2 1.4303(19)
C7 C8 1.525(2)
C7 H7 1.0000
C8 C9 1.325(2)
C8 H8 0.9500
C9 C10 1.521(2)
C9 H9 0.9500
C10 O2 1.4382(19)
C10 C11 1.510(2)
C11 N1 1.471(2)
C11 H11A 0.9900
C11 H11B 0.9900
C12 N1 1.467(2)
C12 H12A 0.9900
C12 H12B 0.9900
C13 O3 1.213(2)
C13 N1 1.347(2)
C13 C14 1.541(3)
C14 F3 1.327(2)
C14 F2 1.330(2)
C14 F1 1.336(2)
C15 O5 1.196(2)
C15 O4 1.343(2)
C16 O4 1.455(2)
C16 H16A 0.9800
C16 H16B 0.9800
C16 H16C 0.9800
C17 O7 1.2006(19)
C17 O6 1.3393(19)
C18 O6 1.441(2)
C18 H18A 0.9800
C18 H18B 0.9800
C18 H18C 0.9800

loop_
_geom_hbond_atom_site_label_D
_geom_hbond_atom_site_label_H
_geom_hbond_atom_site_label_A
_geom_hbond_site_symmetry_A
_geom_hbond_distance_DH
_geom_hbond_distance_HA
_geom_hbond_distance_DA
_geom_hbond_angle_DHA
_geom_hbond_publ_flag
C4 H4 O3 1_455 0.95 2.44 3.116(2) 127.6 yes
C5 H5 O2 3_666 1.00 2.60 3.1960(19) 117.9 yes
C7 H7 O1 3_666 1.00 2.54 3.2091(19) 124.2 yes
C11 H11B O4 . 0.99 2.57 3.093(2) 113.3 yes
C12 H12A O7 2_546 0.99 2.52 3.328(2) 138.4 yes
C12 H12B O5 2_546 0.99 2.34 3.030(2) 126.5 yes
C12 H12B F1 . 0.99 2.40 3.043(2) 122.4 yes
C12 H12B F2 . 0.99 2.33 2.962(2) 120.7 yes
C16 H16A F3 2_656 0.98 2.62 3.475(2) 146.4 yes

loop_
_geom_torsion_atom_site_label_1
_geom_torsion_atom_site_label_2
_geom_torsion_atom_site_label_3
_geom_torsion_atom_site_label_4
_geom_torsion
C15 C1 C2 O1 158.98(12)
C6 C1 C2 O1 35.33(13)
C10 C1 C2 O1 -71.87(14)
C15 C1 C2 C12 -82.85(16)
C6 C1 C2 C12 153.50(12)
C10 C1 C2 C12 46.30(16)
C15 C1 C2 C3 53.42(16)
C6 C1 C2 C3 -70.24(14)
C10 C1 C2 C3 -177.43(13)
O1 C2 C3 C4 -32.33(16)
C12 C2 C3 C4 -154.93(15)
C1 C2 C3 C4 73.22(16)
C2 C3 C4 C5 -0.44(17)
C3 C4 C5 O1 32.93(16)
C3 C4 C5 C6 -73.38(16)
C15 C1 C6 C17 4.8(2)
C10 C1 C6 C17 -122.10(14)
C2 C1 C6 C17 124.52(14)
C15 C1 C6 C5 -119.37(14)
C10 C1 C6 C5 113.70(12)
C2 C1 C6 C5 0.31(13)
C15 C1 C6 C7 122.99(14)
C10 C1 C6 C7 -3.95(14)
C2 C1 C6 C7 -117.33(12)
O1 C5 C6 C17 -165.16(12)
C4 C5 C6 C17 -59.95(17)
O1 C5 C6 C1 -35.94(13)
C4 C5 C6 C1 69.27(14)
O1 C5 C6 C7 68.99(15)
C4 C5 C6 C7 174.20(13)
C17 C6 C7 O2 165.38(12)
C1 C6 C7 O2 38.92(14)
C5 C6 C7 O2 -66.71(16)
C17 C6 C7 C8 59.79(16)
C1 C6 C7 C8 -66.68(15)
C5 C6 C7 C8 -172.31(13)
O2 C7 C8 C9 -31.04(16)
C6 C7 C8 C9 75.27(16)
C7 C8 C9 C10 -1.76(17)
C8 C9 C10 O2 33.85(16)
C8 C9 C10 C11 154.49(15)
C8 C9 C10 C1 -71.55(16)
C15 C1 C10 O2 -158.88(13)
C6 C1 C10 O2 -31.61(14)
C2 C1 C10 O2 74.81(14)
C15 C1 C10 C11 83.27(17)
C6 C1 C10 C11 -149.45(13)
C2 C1 C10 C11 -43.04(17)
C15 C1 C10 C9 -54.19(17)
C6 C1 C10 C9 73.08(14)
C2 C1 C10 C9 179.49(12)
O2 C10 C11 N1 -65.07(16)
C9 C10 C11 N1 178.56(14)
C1 C10 C11 N1 48.35(17)
O1 C2 C12 N1 57.13(17)
C3 C2 C12 N1 175.15(14)
C1 C2 C12 N1 -55.37(17)
O3 C13 C14 F3 0.8(2)
N1 C13 C14 F3 -175.17(15)
O3 C13 C14 F2 -118.68(18)
N1 C13 C14 F2 65.4(2)
O3 C13 C14 F1 119.35(18)
N1 C13 C14 F1 -56.6(2)
C6 C1 C15 O5 35.8(2)
C10 C1 C15 O5 155.57(16)
C2 C1 C15 O5 -78.4(2)
C6 C1 C15 O4 -146.90(14)
C10 C1 C15 O4 -27.14(19)
C2 C1 C15 O4 98.85(15)
C1 C6 C17 O7 58.2(2)
C5 C6 C17 O7 176.13(15)
C7 C6 C17 O7 -54.7(2)
C1 C6 C17 O6 -126.65(15)
C5 C6 C17 O6 -8.77(18)
C7 C6 C17 O6 120.36(14)
O3 C13 N1 C12 167.96(17)
C14 C13 N1 C12 -16.5(2)
O3 C13 N1 C11 4.3(3)
C14 C13 N1 C11 179.81(14)
C2 C12 N1 C13 -101.78(18)
C2 C12 N1 C11 62.52(17)
C10 C11 N1 C13 106.74(16)
C10 C11 N1 C12 -58.57(17)
C12 C2 O1 C5 -178.88(12)
C3 C2 O1 C5 51.41(13)
C1 C2 O1 C5 -59.02(12)
C4 C5 O1 C2 -51.23(13)
C6 C5 O1 C2 59.90(13)
C8 C7 O2 C10 50.57(13)
C6 C7 O2 C10 -60.77(13)
C11 C10 O2 C7 179.05(12)
C9 C10 O2 C7 -51.80(13)
C1 C10 O2 C7 57.12(13)
O5 C15 O4 C16 -0.7(2)
C1 C15 O4 C16 -178.05(14)
O7 C17 O6 C18 2.2(2)
C6 C17 O6 C18 -173.02(14)

_cod_database_fobs_code 2242679
